data_7230421
loop_
_publ_author_name
'Wang, Ren-Tzong'
'Lee, Gene-Hsiang'
'Lai, Chung K.'

_publ_section_title
;
 Effect of counter ions on the mesogenic ionic N-phenylpyridiniums
;
_journal_issue 18
_journal_name_full CrystEngComm
_journal_page_first 2593
_journal_paper_doi 10.1039/C8CE00286J
_journal_volume 20
_journal_year 2018
_chemical_formula_sum 'C25 H41 N O4 S'
_chemical_formula_weight 451.65
_space_group_crystal_system orthorhombic
_space_group_IT_number 60
_space_group_name_Hall '-P 2n 2ab'
_space_group_name_H-M_alt 'P b c n'
_symmetry_space_group_name_Hall '-P 2n 2ab'
_symmetry_space_group_name_H-M 'P b c n'
_atom_sites_solution_hydrogens mixed
_audit_creation_method SHELXL-2014/7
_audit_update_record
;
2018-01-04 deposited with the CCDC.
2018-04-06 downloaded from the CCDC.
;
_cell_angle_alpha 90
_cell_angle_beta 90
_cell_angle_gamma 90
_cell_formula_units_Z 8
_cell_length_a 57.9542(14)
_cell_length_b 8.3909(2)
_cell_length_c 10.5626(3)
_cell_measurement_reflns_used 9102
_cell_measurement_temperature 200(2)
_cell_measurement_theta_max 70.13
_cell_measurement_theta_min 3.05
_cell_volume 5136.5(2)
_computing_cell_refinement 'Bruker SAINT'
_computing_data_collection 'Bruker APEX3'
_computing_data_reduction 'Bruker SAINT'
_computing_molecular_graphics 'Bruker SHELXTL'
_computing_publication_material 'Bruker SHELXTL'
_computing_structure_refinement 'SHELXL-2014/7 (Sheldrick, 2014)'
_computing_structure_solution 'SHELXS-97 (Sheldrick 2008)'
_diffrn_ambient_temperature 200(2)
_diffrn_measured_fraction_theta_full 0.995
_diffrn_measured_fraction_theta_max 0.994
_diffrn_measurement_device_type 'Bruker D8 VENTURE'
_diffrn_measurement_method '\f and \w scans'
_diffrn_radiation_type CuK\a
_diffrn_radiation_wavelength 1.54178
_diffrn_reflns_av_R_equivalents 0.0148
_diffrn_reflns_av_unetI/netI 0.0102
_diffrn_reflns_Laue_measured_fraction_full 0.995
_diffrn_reflns_Laue_measured_fraction_max 0.994
_diffrn_reflns_limit_h_max 70
_diffrn_reflns_limit_h_min -70
_diffrn_reflns_limit_k_max 9
_diffrn_reflns_limit_k_min -10
_diffrn_reflns_limit_l_max 12
_diffrn_reflns_limit_l_min -10
_diffrn_reflns_number 21751
_diffrn_reflns_point_group_measured_fraction_full 0.995
_diffrn_reflns_point_group_measured_fraction_max 0.994
_diffrn_reflns_theta_full 67.679
_diffrn_reflns_theta_max 69.981
_diffrn_reflns_theta_min 3.050
_exptl_absorpt_coefficient_mu 1.345
_exptl_absorpt_correction_T_max 0.7533
_exptl_absorpt_correction_T_min 0.6507
_exptl_absorpt_correction_type multi-scan
_exptl_absorpt_process_details 'SADABS (Bruker, 2016)'
_exptl_crystal_colour colourless
_exptl_crystal_density_diffrn 1.168
_exptl_crystal_description plate
_exptl_crystal_F_000 1968
_exptl_crystal_size_max 0.310
_exptl_crystal_size_mid 0.303
_exptl_crystal_size_min 0.046
_refine_diff_density_max 0.291
_refine_diff_density_min -0.352
_refine_diff_density_rms 0.032
_refine_ls_extinction_method none
_refine_ls_goodness_of_fit_ref 1.056
_refine_ls_hydrogen_treatment mixed
_refine_ls_matrix_type full
_refine_ls_number_parameters 289
_refine_ls_number_reflns 4854
_refine_ls_number_restraints 0
_refine_ls_restrained_S_all 1.056
_refine_ls_R_factor_all 0.0305
_refine_ls_R_factor_gt 0.0291
_refine_ls_shift/su_max 0.000
_refine_ls_shift/su_mean 0.000
_refine_ls_structure_factor_coef Fsqd
_refine_ls_weighting_details 'w=1/[\s^2^(Fo^2^)+(0.0462P)^2^+1.3646P] where P=(Fo^2^+2Fc^2^)/3'
_refine_ls_weighting_scheme calc
_refine_ls_wR_factor_gt 0.0839
_refine_ls_wR_factor_ref 0.0856
_reflns_Friedel_coverage 0.000
_reflns_number_gt 4612
_reflns_number_total 4854
_reflns_threshold_expression 'I > 2\s(I)'
_cod_data_source_file c8ce00286j2.cif
_cod_data_source_block ic18248
_cod_depositor_comments 'Adding full bibliography for 7230421--7230423.cif.'
_cod_database_code 7230421
_shelx_shelxl_version_number 2014/7
_shelx_space_group_comment
; 
The symmetry employed for this shelxl refinement is uniquely defined 
by the following loop, which should always be used as a source of 
symmetry information in preference to the above space-group names. 
They are only intended as comments. 
;
_shelx_estimated_absorpt_t_min 0.681
_shelx_estimated_absorpt_t_max 0.941

loop_
_space_group_symop_operation_xyz
'x, y, z'
'-x+1/2, -y+1/2, z+1/2'
'-x, y, -z+1/2'
'x+1/2, -y+1/2, -z'
'-x, -y, -z'
'x-1/2, y-1/2, -z-1/2'
'x, -y, z-1/2'
'-x-1/2, y-1/2, z'

loop_
_atom_site_label
_atom_site_type_symbol
_atom_site_fract_x
_atom_site_fract_y
_atom_site_fract_z
_atom_site_U_iso_or_equiv
_atom_site_adp_type
_atom_site_occupancy
_atom_site_site_symmetry_order
_atom_site_calc_flag
_atom_site_refinement_flags_posn
_atom_site_refinement_flags_adp
S1 S 0.18301(2) 0.31742(3) 0.01800(2) 0.02426(9) Uani 1 1 d . .
O1 O 0.19153(2) 0.48044(10) 0.01843(8) 0.0373(2) Uani 1 1 d . .
O2 O 0.18690(2) 0.23728(10) 0.13798(7) 0.03469(19) Uani 1 1 d . .
O3 O 0.19138(2) 0.22655(10) -0.09010(7) 0.03457(19) Uani 1 1 d . .
O4 O 0.21790(2) 0.58998(13) 0.22467(10) 0.0472(2) Uani 1 1 d . .
H4A H 0.2086(3) 0.551(2) 0.1679(17) 0.056(5) Uiso 1 1 d . .
H4B H 0.2091(3) 0.634(2) 0.2774(17) 0.060(5) Uiso 1 1 d . .
N1 N 0.20197(2) 0.85328(11) -0.00184(8) 0.02596(19) Uani 1 1 d . .
C1 C 0.21166(2) 0.76557(13) -0.09477(10) 0.0304(2) Uani 1 1 d . .
H1 H 0.2022 0.7029 -0.1490 0.036 Uiso 1 1 calc R U
C2 C 0.23525(2) 0.76710(16) -0.11087(12) 0.0405(3) Uani 1 1 d . .
H2 H 0.2421 0.7075 -0.1774 0.049 Uiso 1 1 calc R U
C3 C 0.24887(2) 0.85565(18) -0.02991(13) 0.0440(3) Uani 1 1 d . .
H3 H 0.2652 0.8563 -0.0398 0.053 Uiso 1 1 calc R U
C4 C 0.23869(2) 0.94310(15) 0.06538(13) 0.0402(3) Uani 1 1 d . .
H4 H 0.2479 1.0037 0.1222 0.048 Uiso 1 1 calc R U
C5 C 0.21511(2) 0.94158(14) 0.07728(12) 0.0342(3) Uani 1 1 d . .
H5 H 0.2080 1.0032 0.1417 0.041 Uiso 1 1 calc R U
C6 C 0.17704(2) 0.85447(13) 0.01367(10) 0.0257(2) Uani 1 1 d . .
C7 C 0.16318(2) 0.85819(14) -0.09268(11) 0.0300(2) Uani 1 1 d . .
H7 H 0.1698 0.8587 -0.1750 0.036 Uiso 1 1 calc R U
C8 C 0.13936(2) 0.86112(15) -0.07687(12) 0.0354(3) Uani 1 1 d . .
H8 H 0.1296 0.8626 -0.1491 0.042 Uiso 1 1 calc R U
C9 C 0.12980(2) 0.86189(15) 0.04305(13) 0.0371(3) Uani 1 1 d . .
H9 H 0.1135 0.8649 0.0533 0.044 Uiso 1 1 calc R U
C10 C 0.14402(2) 0.85821(15) 0.14789(12) 0.0371(3) Uani 1 1 d . .
H10 H 0.1374 0.8591 0.2303 0.045 Uiso 1 1 calc R U
C11 C 0.16782(2) 0.85329(14) 0.13424(11) 0.0316(2) Uani 1 1 d . .
H11 H 0.1776 0.8492 0.2064 0.038 Uiso 1 1 calc R U
C12 C 0.15255(2) 0.33139(15) 0.00094(11) 0.0320(3) Uani 1 1 d . .
H12A H 0.1489 0.3940 -0.0760 0.038 Uiso 1 1 calc R U
H12B H 0.1461 0.2232 -0.0103 0.038 Uiso 1 1 calc R U
C13 C 0.14128(2) 0.40987(15) 0.11499(11) 0.0332(3) Uani 1 1 d . .
H13A H 0.1486 0.5151 0.1291 0.040 Uiso 1 1 calc R U
H13B H 0.1443 0.3437 0.1908 0.040 Uiso 1 1 calc R U
C14 C 0.11532(2) 0.43275(16) 0.10097(11) 0.0353(3) Uani 1 1 d . .
H14A H 0.1123 0.5095 0.0317 0.042 Uiso 1 1 calc R U
H14B H 0.1082 0.3298 0.0773 0.042 Uiso 1 1 calc R U
C15 C 0.10420(2) 0.49380(16) 0.22231(11) 0.0358(3) Uani 1 1 d . .
H15A H 0.1125 0.5909 0.2499 0.043 Uiso 1 1 calc R U
H15B H 0.1062 0.4123 0.2892 0.043 Uiso 1 1 calc R U
C16 C 0.07863(2) 0.53282(16) 0.21037(11) 0.0367(3) Uani 1 1 d . .
H16A H 0.0766 0.6183 0.1467 0.044 Uiso 1 1 calc R U
H16B H 0.0704 0.4373 0.1792 0.044 Uiso 1 1 calc R U
C17 C 0.06780(2) 0.58615(16) 0.33453(12) 0.0372(3) Uani 1 1 d . .
H17A H 0.0763 0.6802 0.3664 0.045 Uiso 1 1 calc R U
H17B H 0.0696 0.4997 0.3976 0.045 Uiso 1 1 calc R U
C18 C 0.04225(2) 0.62888(16) 0.32359(12) 0.0375(3) Uani 1 1 d . .
H18A H 0.0405 0.7167 0.2618 0.045 Uiso 1 1 calc R U
H18B H 0.0338 0.5355 0.2902 0.045 Uiso 1 1 calc R U
C19 C 0.03133(2) 0.67930(16) 0.44838(12) 0.0380(3) Uani 1 1 d . .
H19A H 0.0399 0.7720 0.4825 0.046 Uiso 1 1 calc R U
H19B H 0.0328 0.5910 0.5100 0.046 Uiso 1 1 calc R U
C20 C 0.00588(2) 0.72358(16) 0.43537(12) 0.0376(3) Uani 1 1 d . .
H20A H 0.0045 0.8120 0.3738 0.045 Uiso 1 1 calc R U
H20B H -0.0026 0.6310 0.4005 0.045 Uiso 1 1 calc R U
C21 C -0.00546(2) 0.77362(16) 0.55914(12) 0.0380(3) Uani 1 1 d . .
H21A H 0.0029 0.8666 0.5941 0.046 Uiso 1 1 calc R U
H21B H -0.0041 0.6853 0.6209 0.046 Uiso 1 1 calc R U
C22 C -0.03087(2) 0.81710(16) 0.54361(12) 0.0383(3) Uani 1 1 d . .
H22A H -0.0322 0.9044 0.4809 0.046 Uiso 1 1 calc R U
H22B H -0.0392 0.7237 0.5093 0.046 Uiso 1 1 calc R U
C23 C -0.04247(2) 0.86918(16) 0.66604(12) 0.0387(3) Uani 1 1 d . .
H23A H -0.0412 0.7821 0.7288 0.046 Uiso 1 1 calc R U
H23B H -0.0342 0.9629 0.7002 0.046 Uiso 1 1 calc R U
C24 C -0.06780(2) 0.91182(18) 0.64979(13) 0.0449(3) Uani 1 1 d . .
H24A H -0.0691 0.9980 0.5862 0.054 Uiso 1 1 calc R U
H24B H -0.0762 0.8177 0.6168 0.054 Uiso 1 1 calc R U
C25 C -0.07916(2) 0.9657(2) 0.77204(15) 0.0551(4) Uani 1 1 d . .
H25A H -0.0785 0.8792 0.8343 0.083 Uiso 1 1 calc R U
H25B H -0.0953 0.9937 0.7555 0.083 Uiso 1 1 calc R U
H25C H -0.0710 1.0591 0.8053 0.083 Uiso 1 1 calc R U

loop_
_atom_site_aniso_label
_atom_site_aniso_U_11
_atom_site_aniso_U_22
_atom_site_aniso_U_33
_atom_site_aniso_U_23
_atom_site_aniso_U_13
_atom_site_aniso_U_12
S1 0.02176(14) 0.02832(15) 0.02269(15) 0.00102(9) 0.00245(9) 0.00073(9)
O1 0.0342(4) 0.0319(4) 0.0459(5) 0.0028(4) 0.0027(4) -0.0053(3)
O2 0.0368(4) 0.0415(5) 0.0258(4) 0.0059(3) 0.0029(3) 0.0086(4)
O3 0.0321(4) 0.0447(5) 0.0270(4) -0.0048(4) 0.0055(3) 0.0040(3)
O4 0.0329(5) 0.0696(7) 0.0391(5) -0.0152(5) 0.0026(4) 0.0031(4)
N1 0.0226(4) 0.0253(4) 0.0299(5) 0.0019(4) -0.0016(3) 0.0009(3)
C1 0.0309(6) 0.0325(6) 0.0279(5) 0.0021(4) 0.0024(4) 0.0010(4)
C2 0.0316(6) 0.0506(7) 0.0393(7) 0.0042(6) 0.0084(5) 0.0049(5)
C3 0.0250(6) 0.0550(8) 0.0519(8) 0.0133(7) 0.0005(5) -0.0005(5)
C4 0.0296(6) 0.0394(6) 0.0516(8) 0.0038(6) -0.0110(5) -0.0037(5)
C5 0.0318(6) 0.0300(5) 0.0407(6) -0.0043(5) -0.0080(5) 0.0017(4)
C6 0.0241(5) 0.0230(5) 0.0299(5) -0.0008(4) -0.0001(4) 0.0010(4)
C7 0.0276(5) 0.0360(6) 0.0264(5) -0.0009(4) -0.0001(4) 0.0002(4)
C8 0.0278(5) 0.0418(6) 0.0365(6) -0.0037(5) -0.0059(5) 0.0009(5)
C9 0.0246(5) 0.0397(6) 0.0468(7) -0.0053(5) 0.0050(5) 0.0007(5)
C10 0.0373(6) 0.0410(6) 0.0330(6) -0.0027(5) 0.0096(5) 0.0014(5)
C11 0.0334(6) 0.0340(6) 0.0273(6) -0.0018(4) -0.0010(4) 0.0025(5)
C12 0.0231(5) 0.0418(6) 0.0311(6) -0.0039(5) 0.0006(4) 0.0001(5)
C13 0.0255(5) 0.0424(6) 0.0317(6) -0.0016(5) 0.0028(4) 0.0046(5)
C14 0.0254(5) 0.0458(7) 0.0348(6) -0.0018(5) 0.0034(4) 0.0028(5)
C15 0.0248(5) 0.0484(7) 0.0341(6) 0.0003(5) 0.0034(4) 0.0052(5)
C16 0.0261(5) 0.0486(7) 0.0356(6) -0.0010(5) 0.0037(5) 0.0054(5)
C17 0.0258(5) 0.0499(7) 0.0359(6) -0.0005(5) 0.0032(5) 0.0067(5)
C18 0.0257(6) 0.0498(7) 0.0369(6) -0.0021(5) 0.0034(5) 0.0056(5)
C19 0.0261(6) 0.0506(7) 0.0372(6) -0.0025(5) 0.0038(5) 0.0059(5)
C20 0.0264(6) 0.0502(7) 0.0363(6) -0.0027(6) 0.0043(5) 0.0061(5)
C21 0.0270(6) 0.0495(7) 0.0376(6) -0.0039(6) 0.0050(5) 0.0050(5)
C22 0.0270(6) 0.0497(7) 0.0382(6) -0.0043(5) 0.0042(5) 0.0050(5)
C23 0.0288(6) 0.0482(7) 0.0392(7) -0.0047(5) 0.0061(5) 0.0029(5)
C24 0.0287(6) 0.0580(8) 0.0481(8) -0.0107(6) 0.0055(5) 0.0048(6)
C25 0.0362(7) 0.0678(9) 0.0613(9) -0.0169(8) 0.0162(6) 0.0020(6)

loop_
_atom_type_symbol
_atom_type_description
_atom_type_scat_dispersion_real
_atom_type_scat_dispersion_imag
_atom_type_scat_source
C C 0.0181 0.0091 'International Tables Vol C Tables 4.2.6.8 and 6.1.1.4'
H H 0.0000 0.0000 'International Tables Vol C Tables 4.2.6.8 and 6.1.1.4'
N N 0.0311 0.0180 'International Tables Vol C Tables 4.2.6.8 and 6.1.1.4'
O O 0.0492 0.0322 'International Tables Vol C Tables 4.2.6.8 and 6.1.1.4'
S S 0.3331 0.5567 'International Tables Vol C Tables 4.2.6.8 and 6.1.1.4'

loop_
_geom_angle_atom_site_label_1
_geom_angle_atom_site_label_2
_geom_angle_atom_site_label_3
_geom_angle
O2 S1 O1 112.33(5)
O2 S1 O3 112.96(5)
O1 S1 O3 112.44(5)
O2 S1 C12 105.85(5)
O1 S1 C12 105.99(5)
O3 S1 C12 106.61(5)
C1 N1 C5 120.97(10)
C1 N1 C6 119.93(9)
C5 N1 C6 119.09(9)
N1 C1 C2 119.83(11)
C1 C2 C3 119.73(12)
C4 C3 C2 119.60(11)
C5 C4 C3 119.22(12)
N1 C5 C4 120.62(11)
C11 C6 C7 121.67(10)
C11 C6 N1 119.22(9)
C7 C6 N1 119.11(9)
C6 C7 C8 118.69(10)
C9 C8 C7 120.54(11)
C10 C9 C8 119.68(11)
C9 C10 C11 120.71(11)
C6 C11 C10 118.70(11)
C13 C12 S1 111.99(8)
C12 C13 C14 113.67(10)
C15 C14 C13 112.22(10)
C14 C15 C16 114.47(10)
C17 C16 C15 113.15(10)
C16 C17 C18 113.80(10)
C19 C18 C17 113.74(10)
C18 C19 C20 113.02(10)
C21 C20 C19 114.00(10)
C20 C21 C22 112.97(10)
C23 C22 C21 113.80(10)
C24 C23 C22 113.45(11)
C25 C24 C23 113.13(11)

loop_
_geom_bond_atom_site_label_1
_geom_bond_atom_site_label_2
_geom_bond_distance
S1 O2 1.4523(8)
S1 O1 1.4543(9)
S1 O3 1.4562(8)
S1 C12 1.7783(11)
N1 C1 1.3491(14)
N1 C5 1.3517(14)
N1 C6 1.4543(13)
C1 C2 1.3779(16)
C2 C3 1.381(2)
C3 C4 1.378(2)
C4 C5 1.3724(16)
C6 C11 1.3810(16)
C6 C7 1.3816(15)
C7 C8 1.3903(15)
C8 C9 1.3827(18)
C9 C10 1.3809(18)
C10 C11 1.3877(16)
C12 C13 1.5202(15)
C13 C14 1.5239(14)
C14 C15 1.5233(16)
C15 C16 1.5233(15)
C16 C17 1.5211(16)
C17 C18 1.5280(15)
C18 C19 1.5220(16)
C19 C20 1.5273(15)
C20 C21 1.5222(16)
C21 C22 1.5264(15)
C22 C23 1.5215(16)
C23 C24 1.5207(16)
C24 C25 1.5185(18)

loop_
_geom_hbond_atom_site_label_D
_geom_hbond_atom_site_label_H
_geom_hbond_atom_site_label_A
_geom_hbond_distance_DH
_geom_hbond_distance_HA
_geom_hbond_distance_DA
_geom_hbond_angle_DHA
_geom_hbond_site_symmetry_A
C1 H1 O2 0.95 2.47 3.1666(14) 130.0 7_565
C7 H7 O2 0.95 2.35 3.2596(13) 159.5 7_565
C5 H5 O2 0.95 2.31 3.0399(14) 132.9 1_565
C11 H11 O3 0.95 2.38 3.2849(14) 159.2 7_566
C4 H4 O4 0.95 2.37 3.2678(15) 157.0 8_665
O4 H4B S1 0.840(19) 2.985(19) 3.7807(10) 158.8(15) 7_566
O4 H4B O3 0.840(19) 2.094(19) 2.9258(13) 170.1(16) 7_566
O4 H4A S1 0.870(18) 2.925(18) 3.7531(11) 159.6(14) .
O4 H4A O1 0.870(18) 1.955(19) 2.8154(13) 169.7(16) .
